data_7224076
loop_
_publ_author_name
'Zhang, Han'
'Yan, Zhi-Hao'
'Luo, Yun'
'Zheng, Xiu-Ying'
'Kong, Xiang-Jian'
'Long, La-Sheng'
'Zheng, Lan-Sun'

_publ_section_title
;
 Anion-controlled assembly of a series of heterometallic 3d--4f compounds
 with 0D cluster, 1D chain, 2D network and 3D frameworks
;
_journal_issue 22
_journal_name_full CrystEngComm
_journal_page_first 4142
_journal_paper_doi 10.1039/C5CE02503F
_journal_volume 18
_journal_year 2016
_chemical_formula_moiety 'C14 H18 N2 Nd Ni O14, Cl O4, 3(O)'
_chemical_formula_sum 'C14 H36 Cl N2 Nd Ni O21'
_chemical_formula_weight 806.85
_chemical_name_systematic
;
 ? 
;
_space_group_crystal_system monoclinic
_space_group_IT_number 14
_space_group_name_Hall '-P 2ybc'
_space_group_name_H-M_alt 'P 1 21/c 1'
_symmetry_space_group_name_Hall '-P 2ybc'
_symmetry_space_group_name_H-M 'P 1 21/c 1'
_atom_sites_solution_hydrogens geom
_atom_sites_solution_primary direct
_atom_sites_solution_secondary difmap
_audit_creation_date 2015-12-11
_audit_creation_method
;
Olex2 1.2
(compiled 2013.09.17 svn.r2790 for OlexSys, GUI svn.r4601)
;
_audit_update_record
;
2015-12-14 deposited with the CCDC.
2016-01-29 downloaded from the CCDC.
;
_cell_angle_alpha 90.00
_cell_angle_beta 116.699(3)
_cell_angle_gamma 90.00
_cell_formula_units_Z 4
_cell_length_a 18.6330(9)
_cell_length_b 8.9756(4)
_cell_length_c 18.6370(9)
_cell_measurement_reflns_used 1606
_cell_measurement_temperature 173(2)
_cell_measurement_theta_max 50.01
_cell_measurement_theta_min 6.11
_cell_volume 2784.6(2)
_computing_molecular_graphics
;
O. V. Dolomanov, L. J. Bourhis, R. J. Gildea, J. A. K. Howard and H. Puschmann,
OLEX2: a complete structure solution, refinement and analysis program.
J. Appl. Cryst. (2009). 42, 339-341.
;
_computing_publication_material
;
O. V. Dolomanov, L. J. Bourhis, R. J. Gildea, J. A. K. Howard and H. Puschmann,
OLEX2: a complete structure solution, refinement and analysis program.
J. Appl. Cryst. (2009). 42, 339-341.
;
_computing_structure_refinement
;
SHELX, G.M. Sheldrick, Acta Cryst.
(2008). A64, 112-122
;
_computing_structure_solution 'SHELXS-97 (Sheldrick, 1990)'
_diffrn_ambient_temperature 173.15
_diffrn_measured_fraction_theta_full 0.917
_diffrn_measured_fraction_theta_max 0.917
_diffrn_measurement_device_type 'multiwire proportional'
_diffrn_measurement_method 'phi and omega scans'
_diffrn_radiation_monochromator graphite
_diffrn_radiation_type MoK\a
_diffrn_radiation_wavelength 0.71073
_diffrn_reflns_av_R_equivalents 0.0159
_diffrn_reflns_av_unetI/netI 0.0188
_diffrn_reflns_limit_h_max 15
_diffrn_reflns_limit_h_min -22
_diffrn_reflns_limit_k_max 10
_diffrn_reflns_limit_k_min -10
_diffrn_reflns_limit_l_max 20
_diffrn_reflns_limit_l_min -20
_diffrn_reflns_number 6969
_diffrn_reflns_theta_full 25.00
_diffrn_reflns_theta_max 25.00
_diffrn_reflns_theta_min 2.58
_diffrn_source 'fine-focus sealed tube'
_exptl_absorpt_coefficient_mu 2.708
_exptl_absorpt_correction_T_max 0.6414
_exptl_absorpt_correction_T_min 0.4423
_exptl_absorpt_correction_type psi-scan
_exptl_crystal_colour 'clear light green'
_exptl_crystal_colour_lustre clear
_exptl_crystal_colour_modifier light
_exptl_crystal_colour_primary green
_exptl_crystal_density_diffrn 1.925
_exptl_crystal_density_method 'not measured'
_exptl_crystal_description block
_exptl_crystal_F_000 1628
_exptl_crystal_size_max 0.36
_exptl_crystal_size_mid 0.24
_exptl_crystal_size_min 0.18
_refine_diff_density_max 1.668
_refine_diff_density_min -0.959
_refine_diff_density_rms 0.112
_refine_ls_extinction_method none
_refine_ls_goodness_of_fit_ref 1.080
_refine_ls_hydrogen_treatment mixed
_refine_ls_matrix_type full
_refine_ls_number_parameters 361
_refine_ls_number_reflns 4505
_refine_ls_number_restraints 0
_refine_ls_restrained_S_all 1.080
_refine_ls_R_factor_all 0.0358
_refine_ls_R_factor_gt 0.0314
_refine_ls_shift/su_max 0.000
_refine_ls_shift/su_mean 0.000
_refine_ls_structure_factor_coef Fsqd
_refine_ls_weighting_details 'calc w=1/[\s^2^(Fo^2^)+(0.0335P)^2^+13.8337P] where P=(Fo^2^+2Fc^2^)/3'
_refine_ls_weighting_scheme calc
_refine_ls_wR_factor_gt 0.0770
_refine_ls_wR_factor_ref 0.0786
_reflns_number_gt 4101
_reflns_number_total 4505
_reflns_threshold_expression >2sigma(I)
_cod_data_source_file c5ce02503f2.cif
_cod_data_source_block 5
_cod_depositor_comments 'Adding full bibliography for 7224073--7224079.cif.'
_cod_database_code 7224076
_olex2_refinement_description
;
1. Fixed Uiso
 At 1.2 times of:
  All C(H) groups, All C(H,H) groups
2.a Ternary CH refined with riding coordinates:
 C1(H1), C2(H2)
2.b Secondary CH2 refined with riding coordinates:
 C3(H3A,H3B), C4(H4A,H4B), C5(H5A,H5B), C6(H6A,H6B), C7(H7A,H7B), C9(H9A,H9B),
 C11(H11A,H11B), C13(H13A,H13B)
;

loop_
_space_group_symop_id
_space_group_symop_operation_xyz
1 'x, y, z'
2 '-x, y+1/2, -z+1/2'
3 '-x, -y, -z'
4 'x, -y-1/2, z-1/2'

loop_
_atom_site_label
_atom_site_type_symbol
_atom_site_fract_x
_atom_site_fract_y
_atom_site_fract_z
_atom_site_U_iso_or_equiv
_atom_site_adp_type
_atom_site_occupancy
_atom_site_symmetry_multiplicity
_atom_site_calc_flag
_atom_site_refinement_flags
Ni1 Ni 0.18207(3) -0.34224(6) -0.20549(3) 0.00969(13) Uani 1 1 d .
Nd1 Nd 0.163252(13) 0.17625(2) 0.010931(13) 0.01045(9) Uani 1 1 d .
Cl1 Cl 0.40623(9) -0.24312(17) 0.14013(9) 0.0415(4) Uani 1 1 d .
N1 N 0.2933(2) -0.4424(4) -0.1497(2) 0.0123(7) Uani 1 1 d .
N2 N 0.2430(2) -0.1441(4) -0.1980(2) 0.0126(7) Uani 1 1 d .
C1 C 0.3504(3) -0.3152(5) -0.1127(3) 0.0157(9) Uani 1 1 d .
H1 H 0.3414 -0.2777 -0.0668 0.019 Uiso 1 1 calc R
C2 C 0.3281(3) -0.1886(5) -0.1738(3) 0.0148(9) Uani 1 1 d .
H2 H 0.3299 -0.2305 -0.2227 0.018 Uiso 1 1 calc R
C3 C 0.3880(3) -0.0608(6) -0.1447(3) 0.0250(11) Uani 1 1 d .
H3A H 0.3833 -0.0084 -0.1002 0.030 Uiso 1 1 calc R
H3B H 0.3750 0.0113 -0.1890 0.030 Uiso 1 1 calc R
C4 C 0.4739(3) -0.1154(6) -0.1157(3) 0.0286(12) Uani 1 1 d .
H4A H 0.4799 -0.1620 -0.1609 0.034 Uiso 1 1 calc R
H4B H 0.5114 -0.0300 -0.0960 0.034 Uiso 1 1 calc R
C5 C 0.4943(3) -0.2277(6) -0.0489(3) 0.0317(13) Uani 1 1 d .
H5A H 0.4894 -0.1804 -0.0033 0.038 Uiso 1 1 calc R
H5B H 0.5505 -0.2613 -0.0296 0.038 Uiso 1 1 calc R
C6 C 0.4385(3) -0.3606(6) -0.0783(3) 0.0279(12) Uani 1 1 d .
H6A H 0.4512 -0.4305 -0.0331 0.033 Uiso 1 1 calc R
H6B H 0.4475 -0.4132 -0.1202 0.033 Uiso 1 1 calc R
C7 C 0.2865(3) -0.5421(5) -0.0904(3) 0.0195(10) Uani 1 1 d .
H7A H 0.2964 -0.4849 -0.0414 0.023 Uiso 1 1 calc R
H7B H 0.3277 -0.6214 -0.0752 0.023 Uiso 1 1 calc R
C8 C 0.2029(3) -0.6125(5) -0.1249(3) 0.0170(9) Uani 1 1 d .
C9 C 0.3054(3) -0.5269(5) -0.2119(3) 0.0186(10) Uani 1 1 d .
H9A H 0.3161 -0.6325 -0.1951 0.022 Uiso 1 1 calc R
H9B H 0.3536 -0.4874 -0.2149 0.022 Uiso 1 1 calc R
C10 C 0.2348(3) -0.5199(5) -0.2949(3) 0.0162(9) Uani 1 1 d .
C11 C 0.2302(3) -0.0488(5) -0.1400(3) 0.0180(10) Uani 1 1 d .
H11A H 0.1941 0.0342 -0.1697 0.022 Uiso 1 1 calc R
H11B H 0.2824 -0.0049 -0.1023 0.022 Uiso 1 1 calc R
C12 C 0.1951(3) -0.1274(5) -0.0921(3) 0.0148(9) Uani 1 1 d .
C13 C 0.2009(3) -0.0838(5) -0.2797(3) 0.0176(10) Uani 1 1 d .
H13A H 0.2224 -0.1307 -0.3141 0.021 Uiso 1 1 calc R
H13B H 0.2106 0.0248 -0.2785 0.021 Uiso 1 1 calc R
C14 C 0.1112(3) -0.1132(5) -0.3148(3) 0.0188(10) Uani 1 1 d .
O1 O 0.1957(2) -0.7299(4) -0.0936(2) 0.0250(8) Uani 1 1 d .
O2 O 0.14658(19) -0.5463(3) -0.1823(2) 0.0191(7) Uani 1 1 d .
O3 O 0.2377(2) -0.6032(4) -0.3464(2) 0.0292(8) Uani 1 1 d .
O4 O 0.17999(18) -0.4282(4) -0.30630(18) 0.0180(7) Uani 1 1 d .
O5 O 0.18560(19) -0.0552(4) -0.04049(19) 0.0201(7) Uani 1 1 d .
O6 O 0.1763(2) -0.2630(3) -0.10679(19) 0.0193(7) Uani 1 1 d .
O7 O 0.0671(2) -0.0448(4) -0.3766(2) 0.0303(9) Uani 1 1 d .
O8 O 0.08678(18) -0.2103(3) -0.28096(19) 0.0180(7) Uani 1 1 d .
O9 O 0.3717(3) -0.1723(5) 0.0641(2) 0.0436(11) Uani 1 1 d .
O10 O 0.4165(4) -0.1294(8) 0.1999(3) 0.0795(18) Uani 1 1 d .
O11 O 0.4843(5) -0.2887(11) 0.1591(4) 0.125(4) Uani 1 1 d .
O12 O 0.3514(7) -0.3394(10) 0.1514(6) 0.152(4) Uani 1 1 d .
O1W O 0.4016(3) 0.3379(5) 0.1828(3) 0.0556(14) Uani 1 1 d .
O2W O 0.0155(2) -0.6530(4) -0.3157(2) 0.0318(9) Uani 1 1 d .
O3W O 0.1557(3) 0.6724(4) 0.0323(3) 0.0398(10) Uani 1 1 d .
O4W O 0.0795(3) 0.2651(4) 0.0774(3) 0.0406(10) Uani 1 1 d .
O5W O 0.08465(19) -0.0332(4) 0.03611(19) 0.0206(7) Uani 1 1 d .
O6W O 0.0385(2) 0.1198(4) -0.1125(2) 0.0281(8) Uani 1 1 d .
O7W O 0.2402(2) 0.3995(4) 0.0827(2) 0.0235(7) Uani 1 1 d .
O8W O 0.0877(2) 0.4124(4) -0.0499(3) 0.0389(10) Uani 1 1 d .
O9W O 0.31397(19) 0.1342(4) 0.0546(2) 0.0231(7) Uani 1 1 d .

loop_
_atom_site_aniso_label
_atom_site_aniso_U_11
_atom_site_aniso_U_22
_atom_site_aniso_U_33
_atom_site_aniso_U_23
_atom_site_aniso_U_13
_atom_site_aniso_U_12
Ni1 0.0106(3) 0.0096(3) 0.0101(3) 0.0011(2) 0.0057(2) 0.0001(2)
Nd1 0.00869(12) 0.01311(13) 0.00950(13) 0.00052(9) 0.00404(9) -0.00093(9)
Cl1 0.0358(8) 0.0368(8) 0.0362(8) 0.0094(6) 0.0021(6) -0.0086(6)
N1 0.0153(18) 0.0120(17) 0.0078(17) -0.0010(14) 0.0035(14) 0.0009(15)
N2 0.0129(18) 0.0152(18) 0.0113(18) 0.0011(14) 0.0068(15) 0.0003(15)
C1 0.013(2) 0.018(2) 0.012(2) -0.0020(18) 0.0023(17) -0.0014(18)
C2 0.012(2) 0.019(2) 0.013(2) -0.0007(18) 0.0053(17) -0.0033(18)
C3 0.018(2) 0.023(3) 0.031(3) 0.001(2) 0.009(2) -0.007(2)
C4 0.014(2) 0.037(3) 0.033(3) -0.002(2) 0.009(2) -0.008(2)
C5 0.012(2) 0.041(3) 0.030(3) -0.004(2) -0.003(2) -0.005(2)
C6 0.012(2) 0.030(3) 0.029(3) 0.003(2) -0.002(2) 0.002(2)
C7 0.025(2) 0.014(2) 0.015(2) 0.0062(18) 0.0052(19) 0.0022(19)
C8 0.026(3) 0.014(2) 0.017(2) -0.0002(18) 0.015(2) 0.0002(19)
C9 0.016(2) 0.021(2) 0.018(2) -0.0027(19) 0.0070(19) 0.0061(19)
C10 0.018(2) 0.021(2) 0.013(2) -0.0045(18) 0.0099(18) -0.0052(19)
C11 0.021(2) 0.014(2) 0.025(3) -0.0052(19) 0.016(2) -0.0038(18)
C12 0.010(2) 0.019(2) 0.014(2) -0.0004(18) 0.0035(17) 0.0021(17)
C13 0.016(2) 0.018(2) 0.018(2) 0.0085(18) 0.0065(19) -0.0002(18)
C14 0.016(2) 0.014(2) 0.021(3) 0.0040(19) 0.0042(19) -0.0001(19)
O1 0.042(2) 0.0145(16) 0.0252(19) 0.0055(14) 0.0207(17) -0.0018(15)
O2 0.0195(16) 0.0126(15) 0.0261(18) 0.0051(13) 0.0110(14) -0.0011(13)
O3 0.0274(19) 0.038(2) 0.0203(19) -0.0132(16) 0.0088(15) 0.0043(17)
O4 0.0152(16) 0.0245(17) 0.0112(16) -0.0022(13) 0.0033(12) 0.0028(14)
O5 0.0231(17) 0.0238(17) 0.0194(17) -0.0085(14) 0.0148(14) -0.0006(14)
O6 0.0297(18) 0.0138(16) 0.0212(18) 0.0000(13) 0.0175(15) 0.0001(14)
O7 0.0173(17) 0.0289(19) 0.032(2) 0.0190(16) -0.0008(15) -0.0013(15)
O8 0.0110(15) 0.0148(16) 0.0260(18) 0.0070(13) 0.0063(13) -0.0001(12)
O9 0.048(3) 0.054(3) 0.021(2) -0.0010(19) 0.0082(18) 0.009(2)
O10 0.093(5) 0.101(5) 0.041(3) -0.010(3) 0.026(3) 0.013(4)
O11 0.121(6) 0.180(8) 0.064(4) 0.019(5) 0.031(4) 0.111(6)
O12 0.187(10) 0.129(7) 0.144(8) 0.013(6) 0.078(7) -0.093(7)
O1W 0.024(2) 0.061(3) 0.057(3) -0.030(2) -0.005(2) 0.006(2)
O2W 0.0255(19) 0.0262(19) 0.037(2) 0.0047(16) 0.0079(17) 0.0006(16)
O3W 0.063(3) 0.0216(19) 0.045(2) 0.0043(17) 0.033(2) -0.0010(19)
O4W 0.044(2) 0.028(2) 0.066(3) -0.017(2) 0.039(2) -0.0059(18)
O5W 0.0220(16) 0.0221(17) 0.0180(17) -0.0009(13) 0.0094(14) -0.0074(14)
O6W 0.0204(18) 0.0242(18) 0.0223(18) 0.0063(15) -0.0059(14) -0.0040(15)
O7W 0.0194(17) 0.0172(17) 0.0297(19) -0.0054(14) 0.0072(15) -0.0005(14)
O8W 0.0196(18) 0.024(2) 0.062(3) 0.0063(18) 0.0083(18) 0.0036(16)
O9W 0.0136(16) 0.0310(19) 0.0218(18) -0.0031(15) 0.0056(14) 0.0003(14)

loop_
_atom_type_symbol
_atom_type_description
_atom_type_scat_dispersion_real
_atom_type_scat_dispersion_imag
_atom_type_scat_source
C C 0.0033 0.0016 'International Tables Vol C Tables 4.2.6.8 and 6.1.1.4'
H H 0.0000 0.0000 'International Tables Vol C Tables 4.2.6.8 and 6.1.1.4'
N N 0.0061 0.0033 'International Tables Vol C Tables 4.2.6.8 and 6.1.1.4'
O O 0.0106 0.0060 'International Tables Vol C Tables 4.2.6.8 and 6.1.1.4'
Cl Cl 0.1484 0.1585 'International Tables Vol C Tables 4.2.6.8 and 6.1.1.4'
Ni Ni 0.3393 1.1124 'International Tables Vol C Tables 4.2.6.8 and 6.1.1.4'
Nd Nd -0.1943 3.0179 'International Tables Vol C Tables 4.2.6.8 and 6.1.1.4'

loop_
_geom_angle_atom_site_label_1
_geom_angle_atom_site_label_2
_geom_angle_atom_site_label_3
_geom_angle
_geom_angle_site_symmetry_1
_geom_angle_site_symmetry_3
N1 Ni1 N2 86.79(14) . .
N1 Ni1 O8 162.33(14) . .
O2 Ni1 N1 81.45(13) . .
O2 Ni1 N2 164.53(14) . .
O2 Ni1 O8 113.16(12) . .
O4 Ni1 N1 84.10(13) . .
O4 Ni1 N2 99.85(14) . .
O4 Ni1 O2 88.95(13) . .
O4 Ni1 O6 175.84(13) . .
O4 Ni1 O8 86.22(13) . .
O6 Ni1 N1 98.46(14) . .
O6 Ni1 N2 83.61(14) . .
O6 Ni1 O2 88.19(13) . .
O6 Ni1 O8 92.12(13) . .
O8 Ni1 N2 80.33(13) . .
O1 Nd1 O3 137.02(12) 1_565 4_556
O1 Nd1 O4W 135.68(13) 1_565 .
O1 Nd1 O5W 140.44(11) 1_565 .
O1 Nd1 O6W 78.13(12) 1_565 .
O1 Nd1 O7W 82.02(12) 1_565 .
O1 Nd1 O8W 68.76(13) 1_565 .
O1 Nd1 O9W 71.12(12) 1_565 .
O3 Nd1 O4W 74.14(14) 4_556 .
O3 Nd1 O5W 72.42(11) 4_556 .
O3 Nd1 O6W 141.54(12) 4_556 .
O3 Nd1 O7W 74.01(12) 4_556 .
O3 Nd1 O8W 129.65(14) 4_556 .
O3 Nd1 O9W 67.43(12) 4_556 .
O5 Nd1 O1 80.21(11) . 1_565
O5 Nd1 O3 94.93(12) . 4_556
O5 Nd1 O4W 136.65(12) . .
O5 Nd1 O5W 69.70(11) . .
O5 Nd1 O6W 73.23(12) . .
O5 Nd1 O7W 138.88(11) . .
O5 Nd1 O8W 135.37(13) . .
O5 Nd1 O9W 68.87(11) . .
O4W Nd1 O5W 67.00(12) . .
O4W Nd1 O9W 135.99(13) . .
O5W Nd1 O9W 117.91(11) . .
O6W Nd1 O4W 89.51(14) . .
O6W Nd1 O5W 69.15(11) . .
O6W Nd1 O8W 69.66(12) . .
O6W Nd1 O9W 134.24(12) . .
O7W Nd1 O4W 79.28(12) . .
O7W Nd1 O5W 137.46(11) . .
O7W Nd1 O6W 137.74(11) . .
O7W Nd1 O8W 68.44(12) . .
O7W Nd1 O9W 70.36(11) . .
O8W Nd1 O4W 67.04(15) . .
O8W Nd1 O5W 116.90(12) . .
O8W Nd1 O9W 125.15(12) . .
O9 Cl1 O10 107.1(3) . .
O9 Cl1 O12 112.7(5) . .
O11 Cl1 O9 109.8(4) . .
O11 Cl1 O10 104.3(5) . .
O11 Cl1 O12 121.4(7) . .
O12 Cl1 O10 99.7(5) . .
C1 N1 Ni1 104.1(3) . .
C7 N1 Ni1 103.7(3) . .
C7 N1 C1 113.6(3) . .
C7 N1 C9 111.7(3) . .
C9 N1 Ni1 107.4(3) . .
C9 N1 C1 115.0(4) . .
C2 N2 Ni1 105.4(3) . .
C11 N2 Ni1 106.4(3) . .
C11 N2 C2 115.5(3) . .
C13 N2 Ni1 103.0(3) . .
C13 N2 C2 114.3(3) . .
C13 N2 C11 111.0(4) . .
N1 C1 H1 107.0 . .
N1 C1 C2 108.9(3) . .
N1 C1 C6 113.4(4) . .
C2 C1 H1 107.0 . .
C6 C1 H1 107.0 . .
C6 C1 C2 113.1(4) . .
N2 C2 C1 108.6(4) . .
N2 C2 H2 106.9 . .
N2 C2 C3 114.5(4) . .
C1 C2 H2 106.9 . .
C3 C2 C1 112.6(4) . .
C3 C2 H2 106.9 . .
C2 C3 H3A 109.3 . .
C2 C3 H3B 109.3 . .
C2 C3 C4 111.7(4) . .
H3A C3 H3B 107.9 . .
C4 C3 H3A 109.3 . .
C4 C3 H3B 109.3 . .
C3 C4 H4A 109.7 . .
C3 C4 H4B 109.7 . .
H4A C4 H4B 108.2 . .
C5 C4 C3 110.0(4) . .
C5 C4 H4A 109.7 . .
C5 C4 H4B 109.7 . .
C4 C5 H5A 109.6 . .
C4 C5 H5B 109.6 . .
C4 C5 C6 110.4(4) . .
H5A C5 H5B 108.1 . .
C6 C5 H5A 109.6 . .
C6 C5 H5B 109.6 . .
C1 C6 H6A 109.2 . .
C1 C6 H6B 109.2 . .
C5 C6 C1 112.1(4) . .
C5 C6 H6A 109.2 . .
C5 C6 H6B 109.2 . .
H6A C6 H6B 107.9 . .
N1 C7 H7A 109.5 . .
N1 C7 H7B 109.5 . .
N1 C7 C8 110.6(4) . .
H7A C7 H7B 108.1 . .
C8 C7 H7A 109.5 . .
C8 C7 H7B 109.5 . .
O1 C8 C7 117.3(4) . .
O1 C8 O2 125.0(4) . .
O2 C8 C7 117.6(4) . .
N1 C9 H9A 108.7 . .
N1 C9 H9B 108.7 . .
N1 C9 C10 114.1(4) . .
H9A C9 H9B 107.6 . .
C10 C9 H9A 108.7 . .
C10 C9 H9B 108.7 . .
O3 C10 C9 116.5(4) . .
O3 C10 O4 125.6(4) . .
O4 C10 C9 117.8(4) . .
N2 C11 H11A 108.6 . .
N2 C11 H11B 108.6 . .
N2 C11 C12 114.8(4) . .
H11A C11 H11B 107.6 . .
C12 C11 H11A 108.6 . .
C12 C11 H11B 108.6 . .
O5 C12 C11 118.0(4) . .
O5 C12 O6 123.4(4) . .
O6 C12 C11 118.6(4) . .
N2 C13 H13A 109.5 . .
N2 C13 H13B 109.5 . .
N2 C13 C14 110.8(4) . .
H13A C13 H13B 108.1 . .
C14 C13 H13A 109.5 . .
C14 C13 H13B 109.5 . .
O7 C14 C13 117.2(4) . .
O7 C14 O8 124.5(4) . .
O8 C14 C13 118.3(4) . .
C8 O1 Nd1 142.0(3) . 1_545
C8 O2 Ni1 112.0(3) . .
C10 O3 Nd1 142.8(3) . 4
C10 O4 Ni1 114.9(3) . .
C12 O5 Nd1 151.0(3) . .
C12 O6 Ni1 114.4(3) . .
C14 O8 Ni1 109.9(3) . .

loop_
_geom_bond_atom_site_label_1
_geom_bond_atom_site_label_2
_geom_bond_distance
_geom_bond_site_symmetry_2
Ni1 N1 2.062(4) .
Ni1 N2 2.080(4) .
Ni1 O2 2.058(3) .
Ni1 O4 2.015(3) .
Ni1 O6 2.020(3) .
Ni1 O8 2.071(3) .
Nd1 O1 2.435(3) 1_565
Nd1 O3 2.472(3) 4_556
Nd1 O5 2.401(3) .
Nd1 O4W 2.518(4) .
Nd1 O5W 2.553(3) .
Nd1 O6W 2.479(3) .
Nd1 O7W 2.477(3) .
Nd1 O8W 2.515(4) .
Nd1 O9W 2.576(3) .
Cl1 O9 1.416(4) .
Cl1 O10 1.458(6) .
Cl1 O11 1.396(7) .
Cl1 O12 1.424(8) .
N1 C1 1.500(6) .
N1 C7 1.472(6) .
N1 C9 1.485(6) .
N2 C2 1.495(6) .
N2 C11 1.479(6) .
N2 C13 1.467(6) .
C1 H1 1.0000 .
C1 C2 1.528(6) .
C1 C6 1.525(6) .
C2 H2 1.0000 .
C2 C3 1.520(6) .
C3 H3A 0.9900 .
C3 H3B 0.9900 .
C3 C4 1.522(7) .
C4 H4A 0.9900 .
C4 H4B 0.9900 .
C4 C5 1.512(8) .
C5 H5A 0.9900 .
C5 H5B 0.9900 .
C5 C6 1.514(7) .
C6 H6A 0.9900 .
C6 H6B 0.9900 .
C7 H7A 0.9900 .
C7 H7B 0.9900 .
C7 C8 1.529(7) .
C8 O1 1.240(6) .
C8 O2 1.262(6) .
C9 H9A 0.9900 .
C9 H9B 0.9900 .
C9 C10 1.517(6) .
C10 O3 1.236(6) .
C10 O4 1.254(6) .
C11 H11A 0.9900 .
C11 H11B 0.9900 .
C11 C12 1.498(6) .
C12 O5 1.238(5) .
C12 O6 1.262(6) .
C13 H13A 0.9900 .
C13 H13B 0.9900 .
C13 C14 1.520(6) .
C14 O7 1.236(6) .
C14 O8 1.274(6) .
O1 Nd1 2.435(3) 1_545
O3 Nd1 2.472(3) 4
